data_7707773
loop_
_publ_author_name
'Drescher, Regina'
'W\"ust, Leonie'
'Mihm, Cornelius'
'Krummenacher, Ivo'
'Hofmann, Alexander'
'Goettel, James'
'Braunschweig, Holger'

_publ_section_title
;
 Synthesis, structure and insertion reactivity of Lewis acidic
 9-aluminafluorenes.
;
_journal_issue 30
_journal_name_full 'Dalton transactions (Cambridge, England : 2003)'
_journal_page_first 10400
_journal_page_last 10404
_journal_paper_doi 10.1039/d1dt01897c
_journal_volume 50
_journal_year 2021
_chemical_formula_moiety 'C18 H23 Al Br O P'
_chemical_formula_sum 'C18 H23 Al Br O P'
_chemical_formula_weight 393.22
_space_group_crystal_system monoclinic
_space_group_IT_number 14
_space_group_name_Hall '-P 2yn'
_space_group_name_H-M_alt 'P 1 21/n 1'
_atom_sites_solution_hydrogens geom
_atom_sites_solution_primary dual
_atom_sites_solution_secondary difmap
_audit_creation_method SHELXL-2018/3
_audit_update_record
;
2021-06-08 deposited with the CCDC.	2021-06-30 downloaded from the CCDC.
;
_cell_angle_alpha 90
_cell_angle_beta 102.014(8)
_cell_angle_gamma 90
_cell_formula_units_Z 8
_cell_length_a 8.254(2)
_cell_length_b 23.994(7)
_cell_length_c 19.369(6)
_cell_measurement_reflns_used 6391
_cell_measurement_temperature 100(2)
_cell_measurement_theta_max 24.60
_cell_measurement_theta_min 2.31
_cell_volume 3751.9(18)
_computing_cell_refinement 'Saint+ ver. V8.38A (Bruker AXS)'
_computing_data_collection 'APEX2 ver. 2014.9 (Bruker AXS)'
_computing_data_reduction 'Saint+ ver. V8.38A (Bruker AXS)'
_computing_molecular_graphics 'ShelXLe (Huebschle et all, 2011)'
_computing_publication_material 'SHELXL-2018/3 (Sheldrick, 2018)'
_computing_structure_refinement 'SHELXL-2018/3 (Sheldrick, 2018)'
_computing_structure_solution 'SHELXT (Sheldrick, 2014)'
_diffrn_ambient_temperature 100(2)
_diffrn_detector 'CMOS area detector (Photon 100)'
_diffrn_detector_area_resol_mean 10.24
_diffrn_measured_fraction_theta_full 0.994
_diffrn_measured_fraction_theta_max 0.992
_diffrn_measurement_device_type 'Bruker D8 Quest'
_diffrn_measurement_method '\f and \w scans'
_diffrn_radiation_monochromator 'multi-layer mirror'
_diffrn_radiation_type MoK\a
_diffrn_radiation_wavelength 0.71073
_diffrn_reflns_av_R_equivalents 0.1144
_diffrn_reflns_av_unetI/netI 0.1591
_diffrn_reflns_Laue_measured_fraction_full 0.994
_diffrn_reflns_Laue_measured_fraction_max 0.992
_diffrn_reflns_limit_h_max 10
_diffrn_reflns_limit_h_min -8
_diffrn_reflns_limit_k_max 29
_diffrn_reflns_limit_k_min -23
_diffrn_reflns_limit_l_max 24
_diffrn_reflns_limit_l_min -23
_diffrn_reflns_number 24146
_diffrn_reflns_point_group_measured_fraction_full 0.994
_diffrn_reflns_point_group_measured_fraction_max 0.992
_diffrn_reflns_theta_full 26.000
_diffrn_reflns_theta_max 26.368
_diffrn_reflns_theta_min 2.009
_diffrn_source 'microfocus sealed tube (Incoatec ImS)'
_exptl_absorpt_coefficient_mu 2.323
_exptl_absorpt_correction_T_max 0.7454
_exptl_absorpt_correction_T_min 0.4608
_exptl_absorpt_correction_type multi-scan
_exptl_absorpt_process_details 'SadAbs 2016/2 (Bruker AXS)'
_exptl_crystal_colour colourless
_exptl_crystal_density_diffrn 1.392
_exptl_crystal_description plate
_exptl_crystal_F_000 1616
_exptl_crystal_size_max 0.42
_exptl_crystal_size_mid 0.154
_exptl_crystal_size_min 0.148
_refine_diff_density_max 1.750
_refine_diff_density_min -0.911
_refine_diff_density_rms 0.124
_refine_ls_extinction_method none
_refine_ls_goodness_of_fit_ref 1.005
_refine_ls_hydrogen_treatment constr
_refine_ls_matrix_type full
_refine_ls_number_parameters 403
_refine_ls_number_reflns 7620
_refine_ls_number_restraints 0
_refine_ls_restrained_S_all 1.005
_refine_ls_R_factor_all 0.1380
_refine_ls_R_factor_gt 0.0675
_refine_ls_shift/su_max 0.001
_refine_ls_shift/su_mean 0.000
_refine_ls_structure_factor_coef Fsqd
_refine_ls_weighting_details 'w=1/[\s^2^(Fo^2^)+(0.0199P)^2^+5.6030P] where P=(Fo^2^+2Fc^2^)/3'
_refine_ls_weighting_scheme calc
_refine_ls_wR_factor_gt 0.1349
_refine_ls_wR_factor_ref 0.1603
_reflns_Friedel_coverage 0.000
_reflns_number_gt 4405
_reflns_number_total 7620
_reflns_threshold_expression 'I > 2\s(I)'
_cod_data_source_file d1dt01897c2.cif
_cod_data_source_block test_a_CCDC2
_cod_depositor_comments 'Adding full bibliography for 7707770--7707780.cif.'
_cod_original_cell_volume 3752.1(19)
_cod_original_sg_symbol_H-M 'P 21/n'
_cod_database_code 7707773
_shelx_shelxl_version_number 2018/3
_shelx_space_group_comment
;
The symmetry employed for this shelxl refinement is uniquely defined
by the following loop, which should always be used as a source of
symmetry information in preference to the above space-group names.
They are only intended as comments.
;
_shelx_estimated_absorpt_t_min 0.442
_shelx_estimated_absorpt_t_max 0.725

loop_
_space_group_symop_operation_xyz
'x, y, z'
'-x+1/2, y+1/2, -z+1/2'
'-x, -y, -z'
'x-1/2, -y-1/2, z-1/2'

loop_
_atom_site_label
_atom_site_type_symbol
_atom_site_fract_x
_atom_site_fract_y
_atom_site_fract_z
_atom_site_U_iso_or_equiv
_atom_site_adp_type
_atom_site_occupancy
_atom_site_site_symmetry_order
_atom_site_calc_flag
_atom_site_refinement_flags_posn
_atom_site_refinement_flags_adp
_atom_site_refinement_flags_occupancy
_atom_site_disorder_assembly
_atom_site_disorder_group
C00P C 0.2007(9) 0.5084(3) 0.3542(3) 0.0326(17) Uani 1 1 d . . . . .
H00A H 0.080736 0.501067 0.348933 0.039 Uiso 1 1 calc R U . . .
H00B H 0.228628 0.503619 0.307234 0.039 Uiso 1 1 calc R U . . .
C00T C 0.1278(8) 0.6210(3) 0.2469(3) 0.0306(16) Uani 1 1 d . . . . .
H00C H 0.054976 0.648498 0.218570 0.046 Uiso 1 1 calc R U . . .
H00D H 0.099154 0.583623 0.227877 0.046 Uiso 1 1 calc R U . . .
H00E H 0.243259 0.629269 0.245271 0.046 Uiso 1 1 calc R U . . .
C00W C 0.1065(8) 0.6235(3) 0.3222(3) 0.0314(16) Uani 1 1 d . . . . .
H00F H -0.009353 0.613617 0.323258 0.038 Uiso 1 1 calc R U . . .
H00G H 0.124764 0.662441 0.339126 0.038 Uiso 1 1 calc R U . . .
C011 C 0.1976(9) 0.5865(3) 0.4683(3) 0.0310(16) Uani 1 1 d . . . . .
H01A H 0.075985 0.587287 0.464048 0.037 Uiso 1 1 calc R U . . .
H01B H 0.241508 0.553875 0.497468 0.037 Uiso 1 1 calc R U . . .
C016 C 0.2971(9) 0.4656(3) 0.4049(3) 0.0398(18) Uani 1 1 d . . . . .
H01C H 0.273295 0.428117 0.385347 0.060 Uiso 1 1 calc R U . . .
H01D H 0.264047 0.468130 0.450518 0.060 Uiso 1 1 calc R U . . .
H01E H 0.416063 0.473118 0.411340 0.060 Uiso 1 1 calc R U . . .
C017 C 0.2719(9) 0.6394(3) 0.5053(3) 0.043(2) Uani 1 1 d . . . . .
H01F H 0.249580 0.640616 0.553053 0.064 Uiso 1 1 calc R U . . .
H01G H 0.222252 0.672009 0.478625 0.064 Uiso 1 1 calc R U . . .
H01H H 0.391867 0.639537 0.508166 0.064 Uiso 1 1 calc R U . . .
Al1_1 Al 0.0972(2) 0.89704(7) 0.34450(8) 0.0163(4) Uani 1 1 d . . . . .
Br1_1 Br 0.19350(8) 0.98813(3) 0.33867(3) 0.0305(2) Uani 1 1 d . . . . .
C1_1 C 0.2409(7) 0.8501(2) 0.4145(3) 0.0183(13) Uani 1 1 d . . . . .
C3_1 C 0.2332(7) 0.8037(2) 0.2988(3) 0.0174(13) Uani 1 1 d . . . . .
C4_1 C 0.1274(7) 0.8468(2) 0.2684(3) 0.0169(13) Uani 1 1 d . . . . .
C5_1 C 0.0680(7) 0.8468(3) 0.1952(3) 0.0219(14) Uani 1 1 d . . . . .
H5_1 H -0.003254 0.875860 0.173772 0.026 Uiso 1 1 calc R U . . .
C6_1 C 0.1128(8) 0.8047(3) 0.1537(3) 0.0308(17) Uani 1 1 d . . . . .
H6_1 H 0.070601 0.804597 0.104122 0.037 Uiso 1 1 calc R U . . .
C7_1 C 0.2182(9) 0.7630(3) 0.1843(3) 0.0327(17) Uani 1 1 d . . . . .
H7_1 H 0.249558 0.734593 0.155530 0.039 Uiso 1 1 calc R U . . .
C8_1 C 0.2788(8) 0.7619(3) 0.2561(3) 0.0241(15) Uani 1 1 d . . . . .
H8_1 H 0.351367 0.732905 0.276594 0.029 Uiso 1 1 calc R U . . .
C9_1 C 0.4155(8) 0.7682(3) 0.4127(3) 0.0266(15) Uani 1 1 d . . . . .
H9_1 H 0.453261 0.738762 0.387228 0.032 Uiso 1 1 calc R U . . .
C10_1 C 0.4758(8) 0.7734(3) 0.4852(3) 0.0315(17) Uani 1 1 d . . . . .
H10_1 H 0.556663 0.747947 0.508984 0.038 Uiso 1 1 calc R U . . .
C11_1 C 0.4189(8) 0.8149(3) 0.5221(3) 0.0324(18) Uani 1 1 d . . . . .
H11_1 H 0.458507 0.817772 0.571642 0.039 Uiso 1 1 calc R U . . .
C12_1 C 0.3026(7) 0.8534(3) 0.4873(3) 0.0259(15) Uani 1 1 d . . . . .
H12_1 H 0.264953 0.882239 0.513583 0.031 Uiso 1 1 calc R U . . .
C13_1 C -0.4170(8) 0.8722(3) 0.2859(3) 0.0293(16) Uani 1 1 d . . . . .
H13A_1 H -0.397530 0.833076 0.301554 0.035 Uiso 1 1 calc R U . . .
H13B_1 H -0.534695 0.880826 0.284991 0.035 Uiso 1 1 calc R U . . .
C14_1 C -0.3888(9) 0.8768(3) 0.2113(3) 0.0363(18) Uani 1 1 d . . . . .
H14A_1 H -0.464901 0.851685 0.180324 0.054 Uiso 1 1 calc R U . . .
H14B_1 H -0.274260 0.866373 0.210689 0.054 Uiso 1 1 calc R U . . .
H14C_1 H -0.408870 0.915219 0.194613 0.054 Uiso 1 1 calc R U . . .
C15_1 C -0.3425(8) 0.9014(3) 0.4331(3) 0.0332(17) Uani 1 1 d . . . . .
H15A_1 H -0.441649 0.923416 0.437028 0.040 Uiso 1 1 calc R U . . .
H15B_1 H -0.372474 0.861508 0.433826 0.040 Uiso 1 1 calc R U . . .
C16_1 C -0.2055(9) 0.9136(3) 0.4976(3) 0.047(2) Uani 1 1 d . . . . .
H16A_1 H -0.239942 0.900627 0.540271 0.071 Uiso 1 1 calc R U . . .
H16B_1 H -0.184685 0.953833 0.500991 0.071 Uiso 1 1 calc R U . . .
H16C_1 H -0.103966 0.894199 0.492745 0.071 Uiso 1 1 calc R U . . .
C17_1 C -0.3378(9) 0.9864(3) 0.3237(3) 0.0334(17) Uani 1 1 d . . . . .
H17A_1 H -0.292730 0.994096 0.281140 0.040 Uiso 1 1 calc R U . . .
H17B_1 H -0.459629 0.990614 0.310517 0.040 Uiso 1 1 calc R U . . .
C18_1 C -0.2688(9) 1.0297(3) 0.3803(3) 0.0376(18) Uani 1 1 d . . . . .
H18A_1 H -0.301104 1.067105 0.362271 0.056 Uiso 1 1 calc R U . . .
H18B_1 H -0.147771 1.026971 0.392299 0.056 Uiso 1 1 calc R U . . .
H18C_1 H -0.313551 1.022679 0.422575 0.056 Uiso 1 1 calc R U . . .
C2_1 C 0.2991(7) 0.8065(2) 0.3775(3) 0.0195(14) Uani 1 1 d . . . . .
P1_1 P -0.2905(2) 0.91657(7) 0.35052(8) 0.0221(4) Uani 1 1 d . . . . .
O1_1 O -0.1075(5) 0.90444(18) 0.35550(19) 0.0264(10) Uani 1 1 d . . . . .
Al1_2 Al 0.6192(2) 0.60541(7) 0.36523(8) 0.0174(4) Uani 1 1 d . . . . .
P1_2 P 0.2423(2) 0.57878(7) 0.38238(7) 0.0204(4) Uani 1 1 d . . . . .
Br1_2 Br 0.73854(8) 0.51602(3) 0.37138(3) 0.02648(19) Uani 1 1 d . . . . .
C2_2 C 0.7989(7) 0.7026(2) 0.3777(3) 0.0180(13) Uani 1 1 d . . . . .
C3_2 C 0.7341(7) 0.6935(2) 0.2995(3) 0.0159(13) Uani 1 1 d . . . . .
C4_2 C 0.6304(7) 0.6469(2) 0.2795(3) 0.0186(13) Uani 1 1 d . . . . .
C5_2 C 0.5719(7) 0.6382(3) 0.2069(3) 0.0230(14) Uani 1 1 d . . . . .
H5_2 H 0.503114 0.606917 0.191668 0.028 Uiso 1 1 calc R U . . .
C6_2 C 0.6123(8) 0.6742(3) 0.1568(3) 0.0241(15) Uani 1 1 d . . . . .
H6_2 H 0.569217 0.667872 0.108003 0.029 Uiso 1 1 calc R U . . .
C7_2 C 0.7150(8) 0.7194(3) 0.1779(3) 0.0255(15) Uani 1 1 d . . . . .
H7_2 H 0.742977 0.743661 0.143438 0.031 Uiso 1 1 calc R U . . .
C8_2 C 0.7774(7) 0.7295(3) 0.2488(3) 0.0208(14) Uani 1 1 d . . . . .
H8_2 H 0.848640 0.760334 0.263153 0.025 Uiso 1 1 calc R U . . .
C9_2 C 0.8969(7) 0.7482(3) 0.4047(3) 0.0227(14) Uani 1 1 d . . . . .
H9_2 H 0.925498 0.775394 0.373595 0.027 Uiso 1 1 calc R U . . .
C10_2 C 0.9526(8) 0.7539(3) 0.4771(3) 0.0282(16) Uani 1 1 d . . . . .
H10_2 H 1.021003 0.784598 0.495144 0.034 Uiso 1 1 calc R U . . .
C11_2 C 0.9098(8) 0.7154(3) 0.5230(3) 0.0236(15) Uani 1 1 d . . . . .
H11_2 H 0.944844 0.720088 0.572530 0.028 Uiso 1 1 calc R U . . .
C12_2 C 0.8148(8) 0.6699(3) 0.4956(3) 0.0255(15) Uani 1 1 d . . . . .
H12_2 H 0.788559 0.642998 0.527507 0.031 Uiso 1 1 calc R U . . .
C1_2 C 0.7559(7) 0.6616(2) 0.4236(3) 0.0187(14) Uani 1 1 d . . . . .
O1_2 O 0.4230(5) 0.59328(17) 0.38453(19) 0.0238(10) Uani 1 1 d . . . . .

loop_
_atom_site_aniso_label
_atom_site_aniso_U_11
_atom_site_aniso_U_22
_atom_site_aniso_U_33
_atom_site_aniso_U_23
_atom_site_aniso_U_13
_atom_site_aniso_U_12
C00P 0.032(5) 0.035(4) 0.033(4) 0.001(3) 0.013(3) -0.001(3)
C00T 0.032(4) 0.025(4) 0.033(4) 0.005(3) 0.004(3) 0.000(3)
C00W 0.023(4) 0.038(5) 0.033(4) 0.005(3) 0.005(3) -0.002(3)
C011 0.034(4) 0.027(4) 0.036(4) -0.003(3) 0.017(3) 0.001(3)
C016 0.059(6) 0.018(4) 0.047(4) 0.003(3) 0.022(4) -0.003(4)
C017 0.044(5) 0.054(6) 0.034(4) -0.012(3) 0.015(3) -0.009(4)
Al1_1 0.0160(11) 0.0172(10) 0.0166(8) 0.0000(7) 0.0056(7) 0.0008(8)
Br1_1 0.0374(5) 0.0186(4) 0.0400(4) -0.0009(3) 0.0186(3) -0.0026(3)
C1_1 0.014(4) 0.020(4) 0.021(3) 0.002(2) 0.003(2) -0.007(3)
C3_1 0.011(3) 0.013(3) 0.030(3) 0.001(2) 0.010(2) -0.002(3)
C4_1 0.014(4) 0.019(4) 0.018(3) -0.003(2) 0.003(2) -0.007(3)
C5_1 0.018(4) 0.019(4) 0.028(3) 0.000(3) 0.004(2) -0.006(3)
C6_1 0.043(5) 0.032(4) 0.020(3) -0.006(3) 0.010(3) -0.012(4)
C7_1 0.040(5) 0.030(4) 0.035(4) -0.015(3) 0.023(3) -0.011(4)
C8_1 0.018(4) 0.021(4) 0.035(4) -0.006(3) 0.009(3) -0.008(3)
C9_1 0.023(4) 0.021(4) 0.037(4) 0.009(3) 0.008(3) -0.001(3)
C10_1 0.029(4) 0.030(4) 0.034(4) 0.021(3) 0.002(3) -0.004(3)
C11_1 0.029(4) 0.052(5) 0.011(3) 0.014(3) -0.005(3) -0.015(4)
C12_1 0.021(4) 0.037(4) 0.021(3) 0.004(3) 0.005(2) -0.006(3)
C13_1 0.022(4) 0.029(4) 0.036(4) 0.001(3) 0.005(3) -0.008(3)
C14_1 0.038(5) 0.036(5) 0.034(4) -0.006(3) 0.003(3) -0.001(4)
C15_1 0.039(5) 0.038(5) 0.028(3) -0.002(3) 0.019(3) -0.004(4)
C16_1 0.057(6) 0.058(6) 0.028(4) -0.005(3) 0.010(3) -0.013(4)
C17_1 0.035(5) 0.026(4) 0.041(4) 0.004(3) 0.013(3) 0.010(3)
C18_1 0.044(5) 0.024(4) 0.045(4) -0.006(3) 0.009(3) 0.000(3)
C2_1 0.019(4) 0.013(3) 0.027(3) 0.006(2) 0.005(2) -0.004(3)
P1_1 0.0188(10) 0.0237(10) 0.0259(8) 0.0030(7) 0.0096(6) 0.0013(8)
O1_1 0.015(3) 0.036(3) 0.030(2) 0.0007(19) 0.0080(17) 0.006(2)
Al1_2 0.0169(11) 0.0178(10) 0.0189(9) 0.0014(7) 0.0068(7) -0.0011(8)
P1_2 0.0184(10) 0.0218(10) 0.0222(8) -0.0002(6) 0.0071(6) -0.0008(7)
Br1_2 0.0306(4) 0.0209(4) 0.0303(3) 0.0029(3) 0.0119(3) 0.0044(3)
C2_2 0.018(4) 0.014(3) 0.023(3) -0.001(2) 0.006(2) 0.002(3)
C3_2 0.011(3) 0.015(3) 0.022(3) 0.000(2) 0.006(2) 0.002(3)
C4_2 0.015(4) 0.018(4) 0.022(3) 0.003(2) 0.004(2) 0.001(3)
C5_2 0.026(4) 0.014(3) 0.027(3) 0.001(3) 0.003(3) -0.001(3)
C6_2 0.033(4) 0.027(4) 0.011(3) -0.002(2) 0.002(2) 0.008(3)
C7_2 0.028(4) 0.031(4) 0.019(3) 0.007(3) 0.007(3) 0.006(3)
C8_2 0.020(4) 0.019(4) 0.023(3) 0.007(2) 0.003(2) 0.003(3)
C9_2 0.024(4) 0.020(4) 0.026(3) 0.001(3) 0.009(3) -0.003(3)
C10_2 0.028(4) 0.031(4) 0.025(3) -0.006(3) 0.004(3) -0.009(3)
C11_2 0.030(4) 0.024(4) 0.016(3) -0.001(2) 0.003(2) -0.006(3)
C12_2 0.026(4) 0.028(4) 0.027(3) 0.002(3) 0.016(3) -0.004(3)
C1_2 0.017(4) 0.022(4) 0.018(3) 0.000(2) 0.004(2) -0.004(3)
O1_2 0.017(3) 0.028(3) 0.030(2) 0.0008(18) 0.0130(17) -0.006(2)

loop_
_atom_type_symbol
_atom_type_description
_atom_type_scat_dispersion_real
_atom_type_scat_dispersion_imag
_atom_type_scat_source
C C 0.0033 0.0016 'International Tables Vol C Tables 4.2.6.8 and 6.1.1.4'
H H 0.0000 0.0000 'International Tables Vol C Tables 4.2.6.8 and 6.1.1.4'
O O 0.0106 0.0060 'International Tables Vol C Tables 4.2.6.8 and 6.1.1.4'
Al Al 0.0645 0.0514 'International Tables Vol C Tables 4.2.6.8 and 6.1.1.4'
P P 0.1023 0.0942 'International Tables Vol C Tables 4.2.6.8 and 6.1.1.4'
Br Br -0.2901 2.4595 'International Tables Vol C Tables 4.2.6.8 and 6.1.1.4'

loop_
_exptl_crystal_face_index_h
_exptl_crystal_face_index_k
_exptl_crystal_face_index_l
_exptl_crystal_face_perp_dist
-1.00 -1.00 -1.00 0.1340
1.00 1.00 1.00 0.1550
1.00 -1.00 1.00 0.1390
-1.00 -1.00 0.00 0.1460
1.00 1.00 0.00 0.2130
0.00 0.00 1.00 0.0580
0.00 0.00 -1.00 0.0740
-1.00 0.00 -1.00 0.1290
1.00 -1.00 0.00 0.1760
-1.00 1.00 0.00 0.1690
1.00 1.00 -1.00 0.1870
-1.00 -1.00 1.00 0.1310
0.00 -1.00 0.00 0.0720
0.00 1.00 0.00 0.0770
1.00 0.00 -1.00 0.1750
0.00 -1.00 -1.00 0.0680
0.00 1.00 1.00 0.0620
-1.00 0.00 1.00 0.1390
0.00 1.00 -1.00 0.0790
0.00 -1.00 1.00 0.0630

loop_
_geom_angle_atom_site_label_1
_geom_angle_atom_site_label_2
_geom_angle_atom_site_label_3
_geom_angle
_geom_angle_site_symmetry_1
_geom_angle_site_symmetry_3
_geom_angle_publ_flag
C016 C00P P1_2 113.5(5) . . ?
C016 C00P H00A 108.9 . . ?
P1_2 C00P H00A 108.9 . . ?
C016 C00P H00B 108.9 . . ?
P1_2 C00P H00B 108.9 . . ?
H00A C00P H00B 107.7 . . ?
C00W C00T H00C 109.5 . . ?
C00W C00T H00D 109.5 . . ?
H00C C00T H00D 109.5 . . ?
C00W C00T H00E 109.5 . . ?
H00C C00T H00E 109.5 . . ?
H00D C00T H00E 109.5 . . ?
C00T C00W P1_2 114.9(5) . . ?
C00T C00W H00F 108.5 . . ?
P1_2 C00W H00F 108.5 . . ?
C00T C00W H00G 108.5 . . ?
P1_2 C00W H00G 108.5 . . ?
H00F C00W H00G 107.5 . . ?
C017 C011 P1_2 112.6(4) . . ?
C017 C011 H01A 109.1 . . ?
P1_2 C011 H01A 109.1 . . ?
C017 C011 H01B 109.1 . . ?
P1_2 C011 H01B 109.1 . . ?
H01A C011 H01B 107.8 . . ?
C00P C016 H01C 109.5 . . ?
C00P C016 H01D 109.5 . . ?
H01C C016 H01D 109.5 . . ?
C00P C016 H01E 109.5 . . ?
H01C C016 H01E 109.5 . . ?
H01D C016 H01E 109.5 . . ?
C011 C017 H01F 109.5 . . ?
C011 C017 H01G 109.5 . . ?
H01F C017 H01G 109.5 . . ?
C011 C017 H01H 109.5 . . ?
H01F C017 H01H 109.5 . . ?
H01G C017 H01H 109.5 . . ?
O1_1 Al1_1 C4_1 115.5(2) . . ?
O1_1 Al1_1 C1_1 115.7(2) . . ?
C4_1 Al1_1 C1_1 90.7(2) . . ?
O1_1 Al1_1 Br1_1 104.89(16) . . ?
C4_1 Al1_1 Br1_1 116.20(18) . . ?
C1_1 Al1_1 Br1_1 114.08(18) . . ?
C12_1 C1_1 C2_1 117.6(6) . . ?
C12_1 C1_1 Al1_1 134.9(5) . . ?
C2_1 C1_1 Al1_1 107.2(4) . . ?
C8_1 C3_1 C4_1 120.0(5) . . ?
C8_1 C3_1 C2_1 123.0(5) . . ?
C4_1 C3_1 C2_1 116.9(5) . . ?
C5_1 C4_1 C3_1 118.8(5) . . ?
C5_1 C4_1 Al1_1 133.5(5) . . ?
C3_1 C4_1 Al1_1 107.7(4) . . ?
C6_1 C5_1 C4_1 120.5(6) . . ?
C6_1 C5_1 H5_1 119.8 . . ?
C4_1 C5_1 H5_1 119.8 . . ?
C7_1 C6_1 C5_1 120.0(6) . . ?
C7_1 C6_1 H6_1 120.0 . . ?
C5_1 C6_1 H6_1 120.0 . . ?
C6_1 C7_1 C8_1 120.9(6) . . ?
C6_1 C7_1 H7_1 119.5 . . ?
C8_1 C7_1 H7_1 119.5 . . ?
C7_1 C8_1 C3_1 119.9(6) . . ?
C7_1 C8_1 H8_1 120.1 . . ?
C3_1 C8_1 H8_1 120.1 . . ?
C10_1 C9_1 C2_1 119.8(6) . . ?
C10_1 C9_1 H9_1 120.1 . . ?
C2_1 C9_1 H9_1 120.1 . . ?
C11_1 C10_1 C9_1 120.2(6) . . ?
C11_1 C10_1 H10_1 119.9 . . ?
C9_1 C10_1 H10_1 119.9 . . ?
C10_1 C11_1 C12_1 120.3(6) . . ?
C10_1 C11_1 H11_1 119.8 . . ?
C12_1 C11_1 H11_1 119.8 . . ?
C11_1 C12_1 C1_1 121.2(6) . . ?
C11_1 C12_1 H12_1 119.4 . . ?
C1_1 C12_1 H12_1 119.4 . . ?
C14_1 C13_1 P1_1 116.0(5) . . ?
C14_1 C13_1 H13A_1 108.3 . . ?
P1_1 C13_1 H13A_1 108.3 . . ?
C14_1 C13_1 H13B_1 108.3 . . ?
P1_1 C13_1 H13B_1 108.3 . . ?
H13A_1 C13_1 H13B_1 107.4 . . ?
C13_1 C14_1 H14A_1 109.5 . . ?
C13_1 C14_1 H14B_1 109.5 . . ?
H14A_1 C14_1 H14B_1 109.5 . . ?
C13_1 C14_1 H14C_1 109.5 . . ?
H14A_1 C14_1 H14C_1 109.5 . . ?
H14B_1 C14_1 H14C_1 109.5 . . ?
C16_1 C15_1 P1_1 114.8(5) . . ?
C16_1 C15_1 H15A_1 108.6 . . ?
P1_1 C15_1 H15A_1 108.6 . . ?
C16_1 C15_1 H15B_1 108.6 . . ?
P1_1 C15_1 H15B_1 108.6 . . ?
H15A_1 C15_1 H15B_1 107.5 . . ?
C15_1 C16_1 H16A_1 109.5 . . ?
C15_1 C16_1 H16B_1 109.5 . . ?
H16A_1 C16_1 H16B_1 109.5 . . ?
C15_1 C16_1 H16C_1 109.5 . . ?
H16A_1 C16_1 H16C_1 109.5 . . ?
H16B_1 C16_1 H16C_1 109.5 . . ?
C18_1 C17_1 P1_1 113.9(5) . . ?
C18_1 C17_1 H17A_1 108.8 . . ?
P1_1 C17_1 H17A_1 108.8 . . ?
C18_1 C17_1 H17B_1 108.8 . . ?
P1_1 C17_1 H17B_1 108.8 . . ?
H17A_1 C17_1 H17B_1 107.7 . . ?
C17_1 C18_1 H18A_1 109.5 . . ?
C17_1 C18_1 H18B_1 109.5 . . ?
H18A_1 C18_1 H18B_1 109.5 . . ?
C17_1 C18_1 H18C_1 109.5 . . ?
H18A_1 C18_1 H18C_1 109.5 . . ?
H18B_1 C18_1 H18C_1 109.5 . . ?
C9_1 C2_1 C1_1 120.8(5) . . ?
C9_1 C2_1 C3_1 121.9(5) . . ?
C1_1 C2_1 C3_1 117.3(5) . . ?
O1_1 P1_1 C17_1 110.8(3) . . ?
O1_1 P1_1 C15_1 109.0(3) . . ?
C17_1 P1_1 C15_1 112.1(3) . . ?
O1_1 P1_1 C13_1 110.8(3) . . ?
C17_1 P1_1 C13_1 107.1(3) . . ?
C15_1 P1_1 C13_1 106.9(3) . . ?
P1_1 O1_1 Al1_1 168.4(3) . . ?
O1_2 Al1_2 C4_2 118.2(2) . . ?
O1_2 Al1_2 C1_2 115.8(2) . . ?
C4_2 Al1_2 C1_2 91.0(2) . . ?
O1_2 Al1_2 Br1_2 103.44(16) . . ?
C4_2 Al1_2 Br1_2 114.44(18) . . ?
C1_2 Al1_2 Br1_2 114.43(19) . . ?
O1_2 P1_2 C00P 110.4(3) . . ?
O1_2 P1_2 C011 110.0(3) . . ?
C00P P1_2 C011 108.6(3) . . ?
O1_2 P1_2 C00W 110.9(3) . . ?
C00P P1_2 C00W 108.2(3) . . ?
C011 P1_2 C00W 108.6(3) . . ?
C9_2 C2_2 C1_2 120.7(5) . . ?
C9_2 C2_2 C3_2 123.0(5) . . ?
C1_2 C2_2 C3_2 116.4(5) . . ?
C8_2 C3_2 C4_2 121.4(5) . . ?
C8_2 C3_2 C2_2 121.4(5) . . ?
C4_2 C3_2 C2_2 117.2(5) . . ?
C5_2 C4_2 C3_2 117.1(5) . . ?
C5_2 C4_2 Al1_2 135.1(5) . . ?
C3_2 C4_2 Al1_2 107.6(4) . . ?
C6_2 C5_2 C4_2 121.6(6) . . ?
C6_2 C5_2 H5_2 119.2 . . ?
C4_2 C5_2 H5_2 119.2 . . ?
C7_2 C6_2 C5_2 120.1(5) . . ?
C7_2 C6_2 H6_2 120.0 . . ?
C5_2 C6_2 H6_2 120.0 . . ?
C6_2 C7_2 C8_2 120.6(5) . . ?
C6_2 C7_2 H7_2 119.7 . . ?
C8_2 C7_2 H7_2 119.7 . . ?
C7_2 C8_2 C3_2 119.2(6) . . ?
C7_2 C8_2 H8_2 120.4 . . ?
C3_2 C8_2 H8_2 120.4 . . ?
C10_2 C9_2 C2_2 119.9(5) . . ?
C10_2 C9_2 H9_2 120.0 . . ?
C2_2 C9_2 H9_2 120.0 . . ?
C11_2 C10_2 C9_2 120.7(6) . . ?
C11_2 C10_2 H10_2 119.6 . . ?
C9_2 C10_2 H10_2 119.6 . . ?
C10_2 C11_2 C12_2 118.8(5) . . ?
C10_2 C11_2 H11_2 120.6 . . ?
C12_2 C11_2 H11_2 120.6 . . ?
C11_2 C12_2 C1_2 123.3(5) . . ?
C11_2 C12_2 H12_2 118.4 . . ?
C1_2 C12_2 H12_2 118.4 . . ?
C12_2 C1_2 C2_2 116.5(5) . . ?
C12_2 C1_2 Al1_2 135.7(4) . . ?
C2_2 C1_2 Al1_2 107.8(4) . . ?
P1_2 O1_2 Al1_2 166.0(3) . . ?

loop_
_geom_bond_atom_site_label_1
_geom_bond_atom_site_label_2
_geom_bond_distance
_geom_bond_site_symmetry_2
_geom_bond_publ_flag
C00P C016 1.525(9) . ?
C00P P1_2 1.786(7) . ?
C00P H00A 0.9900 . ?
C00P H00B 0.9900 . ?
C00T C00W 1.507(8) . ?
C00T H00C 0.9800 . ?
C00T H00D 0.9800 . ?
C00T H00E 0.9800 . ?
C00W P1_2 1.795(6) . ?
C00W H00F 0.9900 . ?
C00W H00G 0.9900 . ?
C011 C017 1.521(9) . ?
C011 P1_2 1.788(6) . ?
C011 H01A 0.9900 . ?
C011 H01B 0.9900 . ?
C016 H01C 0.9800 . ?
C016 H01D 0.9800 . ?
C016 H01E 0.9800 . ?
C017 H01F 0.9800 . ?
C017 H01G 0.9800 . ?
C017 H01H 0.9800 . ?
Al1_1 O1_1 1.756(4) . ?
Al1_1 C4_1 1.960(5) . ?
Al1_1 C1_1 1.961(6) . ?
Al1_1 Br1_1 2.3365(19) . ?
C1_1 C12_1 1.398(7) . ?
C1_1 C2_1 1.408(8) . ?
C3_1 C8_1 1.400(8) . ?
C3_1 C4_1 1.402(8) . ?
C3_1 C2_1 1.509(7) . ?
C4_1 C5_1 1.401(7) . ?
C5_1 C6_1 1.389(8) . ?
C5_1 H5_1 0.9500 . ?
C6_1 C7_1 1.376(9) . ?
C6_1 H6_1 0.9500 . ?
C7_1 C8_1 1.376(8) . ?
C7_1 H7_1 0.9500 . ?
C8_1 H8_1 0.9500 . ?
C9_1 C10_1 1.395(8) . ?
C9_1 C2_1 1.400(8) . ?
C9_1 H9_1 0.9500 . ?
C10_1 C11_1 1.366(9) . ?
C10_1 H10_1 0.9500 . ?
C11_1 C12_1 1.399(9) . ?
C11_1 H11_1 0.9500 . ?
C12_1 H12_1 0.9500 . ?
C13_1 C14_1 1.514(7) . ?
C13_1 P1_1 1.802(6) . ?
C13_1 H13A_1 0.9900 . ?
C13_1 H13B_1 0.9900 . ?
C14_1 H14A_1 0.9800 . ?
C14_1 H14B_1 0.9800 . ?
C14_1 H14C_1 0.9800 . ?
C15_1 C16_1 1.528(9) . ?
C15_1 P1_1 1.778(6) . ?
C15_1 H15A_1 0.9900 . ?
C15_1 H15B_1 0.9900 . ?
C16_1 H16A_1 0.9800 . ?
C16_1 H16B_1 0.9800 . ?
C16_1 H16C_1 0.9800 . ?
C17_1 C18_1 1.531(9) . ?
C17_1 P1_1 1.773(7) . ?
C17_1 H17A_1 0.9900 . ?
C17_1 H17B_1 0.9900 . ?
C18_1 H18A_1 0.9800 . ?
C18_1 H18B_1 0.9800 . ?
C18_1 H18C_1 0.9800 . ?
P1_1 O1_1 1.521(4) . ?
Al1_2 O1_2 1.761(4) . ?
Al1_2 C4_2 1.955(5) . ?
Al1_2 C1_2 1.959(6) . ?
Al1_2 Br1_2 2.353(2) . ?
P1_2 O1_2 1.524(4) . ?
C2_2 C9_2 1.396(8) . ?
C2_2 C1_2 1.420(7) . ?
C2_2 C3_2 1.514(7) . ?
C3_2 C8_2 1.407(7) . ?
C3_2 C4_2 1.414(8) . ?
C4_2 C5_2 1.403(7) . ?
C5_2 C6_2 1.392(8) . ?
C5_2 H5_2 0.9500 . ?
C6_2 C7_2 1.384(9) . ?
C6_2 H6_2 0.9500 . ?
C7_2 C8_2 1.385(7) . ?
C7_2 H7_2 0.9500 . ?
C8_2 H8_2 0.9500 . ?
C9_2 C10_2 1.387(7) . ?
C9_2 H9_2 0.9500 . ?
C10_2 C11_2 1.377(8) . ?
C10_2 H10_2 0.9500 . ?
C11_2 C12_2 1.384(8) . ?
C11_2 H11_2 0.9500 . ?
C12_2 C1_2 1.392(7) . ?
C12_2 H12_2 0.9500 . ?

loop_
_geom_torsion_atom_site_label_1
_geom_torsion_atom_site_label_2
_geom_torsion_atom_site_label_3
_geom_torsion_atom_site_label_4
_geom_torsion
_geom_torsion_site_symmetry_1
_geom_torsion_site_symmetry_2
_geom_torsion_site_symmetry_3
_geom_torsion_site_symmetry_4
_geom_torsion_publ_flag
C8_1 C3_1 C4_1 C5_1 0.5(8) . . . . ?
C2_1 C3_1 C4_1 C5_1 177.8(5) . . . . ?
C8_1 C3_1 C4_1 Al1_1 -178.9(4) . . . . ?
C2_1 C3_1 C4_1 Al1_1 -1.6(6) . . . . ?
C3_1 C4_1 C5_1 C6_1 0.3(9) . . . . ?
Al1_1 C4_1 C5_1 C6_1 179.5(5) . . . . ?
C4_1 C5_1 C6_1 C7_1 -1.1(9) . . . . ?
C5_1 C6_1 C7_1 C8_1 0.9(10) . . . . ?
C6_1 C7_1 C8_1 C3_1 0.0(9) . . . . ?
C4_1 C3_1 C8_1 C7_1 -0.7(9) . . . . ?
C2_1 C3_1 C8_1 C7_1 -177.7(5) . . . . ?
C2_1 C9_1 C10_1 C11_1 1.4(9) . . . . ?
C9_1 C10_1 C11_1 C12_1 -1.4(10) . . . . ?
C10_1 C11_1 C12_1 C1_1 0.5(9) . . . . ?
C2_1 C1_1 C12_1 C11_1 0.4(9) . . . . ?
Al1_1 C1_1 C12_1 C11_1 -173.4(5) . . . . ?
C10_1 C9_1 C2_1 C1_1 -0.5(9) . . . . ?
C10_1 C9_1 C2_1 C3_1 178.4(5) . . . . ?
C12_1 C1_1 C2_1 C9_1 -0.4(9) . . . . ?
Al1_1 C1_1 C2_1 C9_1 175.0(5) . . . . ?
C12_1 C1_1 C2_1 C3_1 -179.3(5) . . . . ?
Al1_1 C1_1 C2_1 C3_1 -4.0(6) . . . . ?
C8_1 C3_1 C2_1 C9_1 2.2(9) . . . . ?
C4_1 C3_1 C2_1 C9_1 -175.0(5) . . . . ?
C8_1 C3_1 C2_1 C1_1 -178.9(5) . . . . ?
C4_1 C3_1 C2_1 C1_1 4.0(8) . . . . ?
C18_1 C17_1 P1_1 O1_1 -71.2(5) . . . . ?
C18_1 C17_1 P1_1 C15_1 50.9(6) . . . . ?
C18_1 C17_1 P1_1 C13_1 167.8(5) . . . . ?
C16_1 C15_1 P1_1 O1_1 34.4(6) . . . . ?
C16_1 C15_1 P1_1 C17_1 -88.7(6) . . . . ?
C16_1 C15_1 P1_1 C13_1 154.2(5) . . . . ?
C14_1 C13_1 P1_1 O1_1 -59.3(6) . . . . ?
C14_1 C13_1 P1_1 C17_1 61.6(6) . . . . ?
C14_1 C13_1 P1_1 C15_1 -178.0(5) . . . . ?
C17_1 P1_1 O1_1 Al1_1 -46.9(16) . . . . ?
C15_1 P1_1 O1_1 Al1_1 -170.8(15) . . . . ?
C13_1 P1_1 O1_1 Al1_1 71.8(16) . . . . ?
C4_1 Al1_1 O1_1 P1_1 -67.0(16) . . . . ?
C1_1 Al1_1 O1_1 P1_1 -171.2(15) . . . . ?
Br1_1 Al1_1 O1_1 P1_1 62.2(15) . . . . ?
C016 C00P P1_2 O1_2 63.8(5) . . . . ?
C016 C00P P1_2 C011 -56.9(6) . . . . ?
C016 C00P P1_2 C00W -174.7(5) . . . . ?
C017 C011 P1_2 O1_2 43.4(6) . . . . ?
C017 C011 P1_2 C00P 164.3(5) . . . . ?
C017 C011 P1_2 C00W -78.2(6) . . . . ?
C00T C00W P1_2 O1_2 59.9(5) . . . . ?
C00T C00W P1_2 C00P -61.4(6) . . . . ?
C00T C00W P1_2 C011 -179.2(5) . . . . ?
C9_2 C2_2 C3_2 C8_2 3.5(9) . . . . ?
C1_2 C2_2 C3_2 C8_2 -175.9(5) . . . . ?
C9_2 C2_2 C3_2 C4_2 -177.4(6) . . . . ?
C1_2 C2_2 C3_2 C4_2 3.2(8) . . . . ?
C8_2 C3_2 C4_2 C5_2 -0.3(8) . . . . ?
C2_2 C3_2 C4_2 C5_2 -179.4(5) . . . . ?
C8_2 C3_2 C4_2 Al1_2 175.1(4) . . . . ?
C2_2 C3_2 C4_2 Al1_2 -4.0(6) . . . . ?
C3_2 C4_2 C5_2 C6_2 -0.8(9) . . . . ?
Al1_2 C4_2 C5_2 C6_2 -174.6(5) . . . . ?
C4_2 C5_2 C6_2 C7_2 1.3(9) . . . . ?
C5_2 C6_2 C7_2 C8_2 -0.6(9) . . . . ?
C6_2 C7_2 C8_2 C3_2 -0.5(9) . . . . ?
C4_2 C3_2 C8_2 C7_2 1.0(9) . . . . ?
C2_2 C3_2 C8_2 C7_2 180.0(5) . . . . ?
C1_2 C2_2 C9_2 C10_2 -0.3(9) . . . . ?
C3_2 C2_2 C9_2 C10_2 -179.7(6) . . . . ?
C2_2 C9_2 C10_2 C11_2 -1.2(10) . . . . ?
C9_2 C10_2 C11_2 C12_2 2.2(10) . . . . ?
C10_2 C11_2 C12_2 C1_2 -1.8(10) . . . . ?
C11_2 C12_2 C1_2 C2_2 0.4(9) . . . . ?
C11_2 C12_2 C1_2 Al1_2 -178.8(5) . . . . ?
C9_2 C2_2 C1_2 C12_2 0.7(9) . . . . ?
C3_2 C2_2 C1_2 C12_2 -179.8(5) . . . . ?
C9_2 C2_2 C1_2 Al1_2 -179.9(5) . . . . ?
C3_2 C2_2 C1_2 Al1_2 -0.5(6) . . . . ?
C00P P1_2 O1_2 Al1_2 57.8(13) . . . . ?
C011 P1_2 O1_2 Al1_2 177.6(12) . . . . ?
C00W P1_2 O1_2 Al1_2 -62.2(13) . . . . ?
C4_2 Al1_2 O1_2 P1_2 46.3(13) . . . . ?
C1_2 Al1_2 O1_2 P1_2 152.6(12) . . . . ?
Br1_2 Al1_2 O1_2 P1_2 -81.3(12) . . . . ?
